data_7158056
loop_
_publ_author_name
'Bentley, Jordan N.'
'Simoes, Selvyn A.'
'Pradhan, Ekadashi'
'Zeng, Tao'
'Caputo, Christopher B.'

_publ_section_title
;
 The synthesis, properties, and reactivity of Lewis acidic aminoboranes.
;
_journal_issue 21
_journal_name_full 'Organic &amp; biomolecular chemistry'
_journal_page_first 4796
_journal_page_last 4802
_journal_paper_doi 10.1039/d1ob00520k
_journal_volume 19
_journal_year 2021
_chemical_formula_moiety 'C24 H8 B F10 N O'
_chemical_formula_sum 'C24 H8 B F10 N O'
_chemical_formula_weight 527.12
_space_group_crystal_system monoclinic
_space_group_IT_number 14
_space_group_name_Hall '-P 2yn'
_space_group_name_H-M_alt 'P 1 21/n 1'
_atom_sites_solution_hydrogens geom
_atom_sites_solution_primary dual
_audit_creation_date 2021-02-15
_audit_creation_method
;
Olex2 1.3
(compiled 2020.11.12 svn.r5f609507 for OlexSys, GUI svn.r6257)
;
_audit_update_record
;
2021-03-04 deposited with the CCDC.	2021-05-04 downloaded from the CCDC.
;
_cell_angle_alpha 90
_cell_angle_beta 92.621(2)
_cell_angle_gamma 90
_cell_formula_units_Z 4
_cell_length_a 9.4685(5)
_cell_length_b 12.8091(7)
_cell_length_c 17.3040(10)
_cell_measurement_reflns_used 9919
_cell_measurement_temperature 173(2)
_cell_measurement_theta_max 27.54
_cell_measurement_theta_min 2.36
_cell_volume 2096.5(2)
_computing_cell_refinement 'SAINT V8.40B (?, 2016)'
_computing_data_reduction 'SAINT V8.40B (?, 2016)'
_computing_molecular_graphics 'Olex2 1.3 (Dolomanov et al., 2009)'
_computing_publication_material 'Olex2 1.3 (Dolomanov et al., 2009)'
_computing_structure_refinement 'SHELXL 2018/3 (Sheldrick, 2015)'
_computing_structure_solution 'SHELXT 2018/2 (Sheldrick, 2018)'
_diffrn_ambient_temperature 173.0
_diffrn_measured_fraction_theta_full 0.998
_diffrn_measured_fraction_theta_max 0.997
_diffrn_measurement_device_type 'Bruker APEX-II CCD'
_diffrn_measurement_method '\f and \w scans'
_diffrn_radiation_type MoK\a
_diffrn_radiation_wavelength 0.71073
_diffrn_reflns_av_R_equivalents 0.0302
_diffrn_reflns_av_unetI/netI 0.0221
_diffrn_reflns_Laue_measured_fraction_full 0.998
_diffrn_reflns_Laue_measured_fraction_max 0.997
_diffrn_reflns_limit_h_max 12
_diffrn_reflns_limit_h_min -12
_diffrn_reflns_limit_k_max 16
_diffrn_reflns_limit_k_min -16
_diffrn_reflns_limit_l_max 22
_diffrn_reflns_limit_l_min -22
_diffrn_reflns_number 25799
_diffrn_reflns_point_group_measured_fraction_full 0.998
_diffrn_reflns_point_group_measured_fraction_max 0.997
_diffrn_reflns_theta_full 25.242
_diffrn_reflns_theta_max 27.561
_diffrn_reflns_theta_min 2.407
_diffrn_source_current 20.0
_diffrn_source_power 1.0
_diffrn_source_voltage 50.0
_diffrn_standards_number 0
_exptl_absorpt_coefficient_mu 0.163
_exptl_absorpt_correction_T_max 0.7456
_exptl_absorpt_correction_T_min 0.6270
_exptl_absorpt_correction_type none
_exptl_absorpt_process_details
;
SADABS-2016/2 (Bruker,2016/2) was used for absorption correction.
wR2(int) was 0.1517 before and 0.0535 after correction.
The Ratio of minimum to maximum transmission is 0.8409.
The \l/2 correction factor is Not present.
;
_exptl_crystal_colour 'clear colourless'
_exptl_crystal_colour_lustre clear
_exptl_crystal_colour_primary colourless
_exptl_crystal_density_diffrn 1.670
_exptl_crystal_description block
_exptl_crystal_F_000 1048
_exptl_crystal_size_max 0.2
_exptl_crystal_size_mid 0.15
_exptl_crystal_size_min 0.1
_refine_diff_density_max 0.306
_refine_diff_density_min -0.205
_refine_diff_density_rms 0.048
_refine_ls_extinction_method none
_refine_ls_goodness_of_fit_ref 1.041
_refine_ls_hydrogen_treatment constr
_refine_ls_matrix_type full
_refine_ls_number_parameters 334
_refine_ls_number_reflns 4833
_refine_ls_number_restraints 0
_refine_ls_restrained_S_all 1.041
_refine_ls_R_factor_all 0.0497
_refine_ls_R_factor_gt 0.0392
_refine_ls_shift/su_max 0.000
_refine_ls_shift/su_mean 0.000
_refine_ls_structure_factor_coef Fsqd
_refine_ls_weighting_details 'w=1/[\s^2^(Fo^2^)+(0.0465P)^2^+1.2513P] where P=(Fo^2^+2Fc^2^)/3'
_refine_ls_weighting_scheme calc
_refine_ls_wR_factor_gt 0.1006
_refine_ls_wR_factor_ref 0.1080
_reflns_Friedel_coverage 0.000
_reflns_number_gt 4036
_reflns_number_total 4833
_reflns_threshold_expression 'I > 2\s(I)'
_cod_data_source_file d1ob00520k2.cif
_cod_data_source_block jnb018cc_1_0m_a
_cod_depositor_comments 'Adding full bibliography for 7158056--7158060.cif.'
_cod_database_code 7158056
_shelx_shelxl_version_number 2018/3
_shelx_space_group_comment
;
The symmetry employed for this shelxl refinement is uniquely defined
by the following loop, which should always be used as a source of
symmetry information in preference to the above space-group names.
They are only intended as comments.
;
_olex2_refinement_description
;
1. Fixed Uiso
 At 1.2 times of:
  All C(H) groups
2.a Aromatic/amide H refined with riding coordinates:
 C7(H7), C8(H8), C9(H9), C17(H17), C18(H18), C19(H19), C20(H20), C23(H23)
;
_olex2_submission_special_instructions 'No special instructions were received'

loop_
_space_group_symop_operation_xyz
'x, y, z'
'-x+1/2, y+1/2, -z+1/2'
'-x, -y, -z'
'x-1/2, -y-1/2, z-1/2'

loop_
_atom_site_label
_atom_site_type_symbol
_atom_site_fract_x
_atom_site_fract_y
_atom_site_fract_z
_atom_site_U_iso_or_equiv
_atom_site_adp_type
_atom_site_occupancy
_atom_site_site_symmetry_order
_atom_site_calc_flag
_atom_site_refinement_flags_posn
_atom_site_refinement_flags_adp
_atom_site_refinement_flags_occupancy
_atom_site_disorder_assembly
_atom_site_disorder_group
F1 F 0.30176(13) 0.27617(10) 0.56002(6) 0.0463(3) Uani 1 1 d . . . . .
F2 F 1.10457(12) 0.59573(11) 0.37627(9) 0.0606(4) Uani 1 1 d . . . . .
F3 F 0.81238(11) 0.30323(8) 0.34094(7) 0.0413(3) Uani 1 1 d . . . . .
F4 F 0.89132(11) 0.72085(8) 0.32094(7) 0.0400(3) Uani 1 1 d . . . . .
F5 F 0.64149(10) 0.63834(7) 0.27477(6) 0.0325(2) Uani 1 1 d . . . . .
F6 F 0.28515(12) 0.47964(9) 0.51451(6) 0.0426(3) Uani 1 1 d . . . . .
F7 F 0.41389(11) 0.54160(8) 0.38609(6) 0.0350(2) Uani 1 1 d . . . . .
F8 F 0.44385(13) 0.13635(8) 0.47628(6) 0.0426(3) Uani 1 1 d . . . . .
F9 F 0.55991(11) 0.19511(8) 0.34374(6) 0.0356(2) Uani 1 1 d . . . . .
F10 F 1.06379(12) 0.38638(11) 0.38604(9) 0.0583(4) Uani 1 1 d . . . . .
O1 O 0.30578(12) 0.56834(9) 0.14595(7) 0.0332(3) Uani 1 1 d . . . . .
N1 N 0.48996(13) 0.43062(10) 0.21732(7) 0.0219(3) Uani 1 1 d . . . . .
C1 C 0.36414(18) 0.30743(14) 0.49592(9) 0.0310(4) Uani 1 1 d . . . . .
C2 C 0.43575(18) 0.23606(13) 0.45305(10) 0.0296(3) Uani 1 1 d . . . . .
C3 C 0.49702(17) 0.26853(13) 0.38602(9) 0.0267(3) Uani 1 1 d . . . . .
C4 C 0.49217(15) 0.37116(12) 0.36067(9) 0.0228(3) Uani 1 1 d . . . . .
B5 B 0.56591(17) 0.41880(13) 0.28776(10) 0.0211(3) Uani 1 1 d . . . . .
C6 C 0.34408(16) 0.39991(12) 0.20481(9) 0.0239(3) Uani 1 1 d . . . . .
C7 C 0.29286(17) 0.30250(13) 0.22418(10) 0.0277(3) Uani 1 1 d . . . . .
H7 H 0.355293 0.251047 0.245717 0.033 Uiso 1 1 calc R U . . .
C8 C 0.15014(18) 0.28027(14) 0.21204(11) 0.0347(4) Uani 1 1 d . . . . .
H8 H 0.114561 0.213834 0.225879 0.042 Uiso 1 1 calc R U . . .
C9 C 0.05967(18) 0.35480(16) 0.17980(12) 0.0393(4) Uani 1 1 d . . . . .
H9 H -0.038257 0.339663 0.172554 0.047 Uiso 1 1 calc R U . . .
C10 C 0.98035(18) 0.55390(16) 0.35246(11) 0.0363(4) Uani 1 1 d . . . . .
C11 C 0.95941(18) 0.44809(15) 0.35773(11) 0.0358(4) Uani 1 1 d . . . . .
C12 C 0.82979(17) 0.40673(13) 0.33409(10) 0.0276(3) Uani 1 1 d . . . . .
C13 C 0.71861(15) 0.46686(12) 0.30413(8) 0.0221(3) Uani 1 1 d . . . . .
C14 C 0.74488(16) 0.57317(12) 0.29991(9) 0.0236(3) Uani 1 1 d . . . . .
C15 C 0.87274(17) 0.61736(13) 0.32379(10) 0.0291(3) Uani 1 1 d . . . . .
C16 C 0.53747(16) 0.48987(12) 0.15269(9) 0.0242(3) Uani 1 1 d . . . . .
C17 C 0.66990(17) 0.47828(14) 0.12285(9) 0.0295(3) Uani 1 1 d . . . . .
H17 H 0.733483 0.426754 0.143183 0.035 Uiso 1 1 calc R U . . .
C18 C 0.7088(2) 0.54302(15) 0.06268(10) 0.0368(4) Uani 1 1 d . . . . .
H18 H 0.799761 0.535985 0.042232 0.044 Uiso 1 1 calc R U . . .
C19 C 0.6160(2) 0.61737(15) 0.03258(10) 0.0404(4) Uani 1 1 d . . . . .
H19 H 0.644587 0.662524 -0.007358 0.049 Uiso 1 1 calc R U . . .
C20 C 0.4814(2) 0.62656(14) 0.06023(10) 0.0370(4) Uani 1 1 d . . . . .
H20 H 0.416794 0.676510 0.038652 0.044 Uiso 1 1 calc R U . . .
C21 C 0.44257(17) 0.56181(13) 0.11983(9) 0.0279(3) Uani 1 1 d . . . . .
C22 C 0.25310(17) 0.47327(13) 0.16992(10) 0.0282(3) Uani 1 1 d . . . . .
C23 C 0.11048(18) 0.45135(15) 0.15796(11) 0.0369(4) Uani 1 1 d . . . . .
H23 H 0.048257 0.501915 0.135047 0.044 Uiso 1 1 calc R U . . .
C24 C 0.35564(17) 0.41017(14) 0.47286(9) 0.0294(3) Uani 1 1 d . . . . .
C25 C 0.42035(16) 0.44009(12) 0.40664(9) 0.0251(3) Uani 1 1 d . . . . .

loop_
_atom_site_aniso_label
_atom_site_aniso_U_11
_atom_site_aniso_U_22
_atom_site_aniso_U_33
_atom_site_aniso_U_23
_atom_site_aniso_U_13
_atom_site_aniso_U_12
F1 0.0562(7) 0.0540(7) 0.0301(5) 0.0026(5) 0.0177(5) -0.0072(6)
F2 0.0292(6) 0.0631(8) 0.0877(10) 0.0089(7) -0.0172(6) -0.0183(6)
F3 0.0366(6) 0.0262(5) 0.0601(7) 0.0042(5) -0.0096(5) 0.0049(4)
F4 0.0407(6) 0.0303(5) 0.0493(6) 0.0010(5) 0.0051(5) -0.0134(4)
F5 0.0299(5) 0.0250(5) 0.0421(6) 0.0039(4) -0.0031(4) 0.0041(4)
F6 0.0454(6) 0.0468(6) 0.0368(6) -0.0107(5) 0.0138(5) 0.0055(5)
F7 0.0379(6) 0.0278(5) 0.0396(6) -0.0006(4) 0.0053(4) 0.0050(4)
F8 0.0590(7) 0.0319(6) 0.0376(6) 0.0095(4) 0.0095(5) -0.0039(5)
F9 0.0460(6) 0.0261(5) 0.0354(5) -0.0003(4) 0.0110(4) 0.0043(4)
F10 0.0305(6) 0.0552(8) 0.0869(10) 0.0110(7) -0.0226(6) 0.0080(5)
O1 0.0289(6) 0.0266(6) 0.0436(7) 0.0034(5) -0.0051(5) 0.0037(5)
N1 0.0198(6) 0.0216(6) 0.0240(6) -0.0010(5) -0.0013(5) 0.0005(5)
C1 0.0303(8) 0.0410(10) 0.0217(7) -0.0003(7) 0.0030(6) -0.0082(7)
C2 0.0329(8) 0.0279(8) 0.0280(8) 0.0026(6) -0.0001(6) -0.0046(7)
C3 0.0271(8) 0.0272(8) 0.0258(7) -0.0020(6) 0.0008(6) -0.0009(6)
C4 0.0188(6) 0.0268(8) 0.0226(7) -0.0009(6) -0.0016(5) -0.0019(6)
B5 0.0201(7) 0.0183(7) 0.0249(8) -0.0015(6) 0.0004(6) 0.0031(6)
C6 0.0202(7) 0.0266(8) 0.0246(7) -0.0041(6) -0.0025(6) 0.0004(6)
C7 0.0251(8) 0.0262(8) 0.0314(8) -0.0020(6) -0.0035(6) -0.0001(6)
C8 0.0279(8) 0.0334(9) 0.0426(10) -0.0023(7) -0.0011(7) -0.0062(7)
C9 0.0217(8) 0.0460(11) 0.0495(11) -0.0028(9) -0.0044(7) -0.0036(7)
C10 0.0207(8) 0.0451(10) 0.0427(10) 0.0017(8) -0.0029(7) -0.0084(7)
C11 0.0234(8) 0.0408(10) 0.0423(10) 0.0039(8) -0.0064(7) 0.0049(7)
C12 0.0251(7) 0.0273(8) 0.0302(8) 0.0004(6) -0.0012(6) 0.0014(6)
C13 0.0213(7) 0.0259(7) 0.0190(7) -0.0004(5) 0.0005(5) 0.0002(6)
C14 0.0219(7) 0.0271(8) 0.0218(7) 0.0018(6) 0.0015(5) 0.0020(6)
C15 0.0288(8) 0.0284(8) 0.0305(8) 0.0000(6) 0.0052(6) -0.0071(6)
C16 0.0274(8) 0.0251(7) 0.0198(7) -0.0022(6) -0.0025(6) -0.0037(6)
C17 0.0284(8) 0.0353(9) 0.0248(8) -0.0054(6) -0.0003(6) -0.0028(7)
C18 0.0390(10) 0.0441(10) 0.0276(8) -0.0062(7) 0.0051(7) -0.0130(8)
C19 0.0568(12) 0.0383(10) 0.0259(8) 0.0015(7) -0.0013(8) -0.0187(9)
C20 0.0479(11) 0.0296(9) 0.0323(9) 0.0043(7) -0.0118(8) -0.0065(8)
C21 0.0303(8) 0.0252(8) 0.0276(8) -0.0022(6) -0.0060(6) -0.0025(6)
C22 0.0262(8) 0.0265(8) 0.0315(8) -0.0018(6) -0.0042(6) 0.0017(6)
C23 0.0250(8) 0.0400(10) 0.0448(10) 0.0008(8) -0.0075(7) 0.0064(7)
C24 0.0244(7) 0.0370(9) 0.0267(8) -0.0085(7) 0.0016(6) -0.0001(7)
C25 0.0216(7) 0.0263(8) 0.0272(8) -0.0010(6) -0.0032(6) -0.0005(6)

loop_
_atom_type_symbol
_atom_type_description
_atom_type_scat_dispersion_real
_atom_type_scat_dispersion_imag
_atom_type_scat_source
C C 0.0033 0.0016 'International Tables Vol C Tables 4.2.6.8 and 6.1.1.4'
H H 0.0000 0.0000 'International Tables Vol C Tables 4.2.6.8 and 6.1.1.4'
B B 0.0013 0.0007 'International Tables Vol C Tables 4.2.6.8 and 6.1.1.4'
F F 0.0171 0.0103 'International Tables Vol C Tables 4.2.6.8 and 6.1.1.4'
N N 0.0061 0.0033 'International Tables Vol C Tables 4.2.6.8 and 6.1.1.4'
O O 0.0106 0.0060 'International Tables Vol C Tables 4.2.6.8 and 6.1.1.4'

loop_
_geom_angle_atom_site_label_1
_geom_angle_atom_site_label_2
_geom_angle_atom_site_label_3
_geom_angle
_geom_angle_site_symmetry_1
_geom_angle_site_symmetry_3
_geom_angle_publ_flag
C22 O1 C21 113.37(12) . . ?
B5 N1 C6 123.59(13) . . ?
B5 N1 C16 124.67(13) . . ?
C16 N1 C6 110.97(12) . . ?
F1 C1 C2 119.61(16) . . ?
F1 C1 C24 120.19(16) . . ?
C2 C1 C24 120.19(15) . . ?
F8 C2 C1 119.64(15) . . ?
F8 C2 C3 121.14(15) . . ?
C1 C2 C3 119.21(15) . . ?
F9 C3 C2 117.26(14) . . ?
F9 C3 C4 119.96(14) . . ?
C2 C3 C4 122.75(15) . . ?
C3 C4 B5 127.25(14) . . ?
C3 C4 C25 115.61(14) . . ?
C25 C4 B5 117.06(13) . . ?
N1 B5 C4 120.47(13) . . ?
N1 B5 C13 122.92(14) . . ?
C13 B5 C4 115.92(12) . . ?
C7 C6 N1 123.54(14) . . ?
C7 C6 C22 119.72(14) . . ?
C22 C6 N1 116.73(14) . . ?
C6 C7 H7 120.1 . . ?
C6 C7 C8 119.83(15) . . ?
C8 C7 H7 120.1 . . ?
C7 C8 H8 120.0 . . ?
C9 C8 C7 120.03(17) . . ?
C9 C8 H8 120.0 . . ?
C8 C9 H9 119.7 . . ?
C8 C9 C23 120.64(16) . . ?
C23 C9 H9 119.7 . . ?
F2 C10 C11 120.10(16) . . ?
F2 C10 C15 119.93(17) . . ?
C11 C10 C15 119.96(15) . . ?
F10 C11 C10 119.99(16) . . ?
F10 C11 C12 120.81(17) . . ?
C10 C11 C12 119.19(15) . . ?
F3 C12 C11 117.63(14) . . ?
F3 C12 C13 119.20(14) . . ?
C11 C12 C13 123.17(15) . . ?
C12 C13 B5 121.48(14) . . ?
C12 C13 C14 115.49(14) . . ?
C14 C13 B5 122.44(13) . . ?
F5 C14 C13 119.81(13) . . ?
F5 C14 C15 117.23(14) . . ?
C15 C14 C13 122.90(14) . . ?
F4 C15 C10 120.08(15) . . ?
F4 C15 C14 120.61(15) . . ?
C10 C15 C14 119.28(15) . . ?
C17 C16 N1 123.56(14) . . ?
C17 C16 C21 119.84(15) . . ?
C21 C16 N1 116.60(14) . . ?
C16 C17 H17 120.4 . . ?
C16 C17 C18 119.29(17) . . ?
C18 C17 H17 120.4 . . ?
C17 C18 H18 119.8 . . ?
C19 C18 C17 120.42(17) . . ?
C19 C18 H18 119.8 . . ?
C18 C19 H19 119.8 . . ?
C18 C19 C20 120.48(17) . . ?
C20 C19 H19 119.8 . . ?
C19 C20 H20 120.5 . . ?
C21 C20 C19 119.04(17) . . ?
C21 C20 H20 120.5 . . ?
C16 C21 O1 120.00(14) . . ?
C20 C21 O1 119.18(15) . . ?
C20 C21 C16 120.81(16) . . ?
O1 C22 C6 119.87(14) . . ?
C23 C22 O1 119.65(15) . . ?
C23 C22 C6 120.47(16) . . ?
C9 C23 H23 120.4 . . ?
C22 C23 C9 119.23(16) . . ?
C22 C23 H23 120.4 . . ?
F6 C24 C1 120.15(15) . . ?
F6 C24 C25 120.87(16) . . ?
C1 C24 C25 118.98(15) . . ?
F7 C25 C4 118.69(14) . . ?
F7 C25 C24 118.08(14) . . ?
C24 C25 C4 123.23(15) . . ?

loop_
_geom_bond_atom_site_label_1
_geom_bond_atom_site_label_2
_geom_bond_distance
_geom_bond_site_symmetry_2
_geom_bond_publ_flag
F1 C1 1.3415(19) . ?
F2 C10 1.3401(19) . ?
F3 C12 1.3418(19) . ?
F4 C15 1.3385(19) . ?
F5 C14 1.3436(17) . ?
F6 C24 1.3419(19) . ?
F7 C25 1.3486(18) . ?
F8 C2 1.3401(19) . ?
F9 C3 1.3469(19) . ?
F10 C11 1.3406(19) . ?
O1 C21 1.394(2) . ?
O1 C22 1.387(2) . ?
N1 B5 1.395(2) . ?
N1 C6 1.4429(18) . ?
N1 C16 1.441(2) . ?
C1 C2 1.375(2) . ?
C1 C24 1.377(3) . ?
C2 C3 1.384(2) . ?
C3 C4 1.386(2) . ?
C4 B5 1.591(2) . ?
C4 C25 1.387(2) . ?
B5 C13 1.585(2) . ?
C6 C7 1.385(2) . ?
C6 C22 1.394(2) . ?
C7 H7 0.9500 . ?
C7 C8 1.388(2) . ?
C8 H8 0.9500 . ?
C8 C9 1.383(3) . ?
C9 H9 0.9500 . ?
C9 C23 1.386(3) . ?
C10 C11 1.373(3) . ?
C10 C15 1.378(2) . ?
C11 C12 1.381(2) . ?
C12 C13 1.386(2) . ?
C13 C14 1.387(2) . ?
C14 C15 1.382(2) . ?
C16 C17 1.386(2) . ?
C16 C21 1.390(2) . ?
C17 H17 0.9500 . ?
C17 C18 1.394(2) . ?
C18 H18 0.9500 . ?
C18 C19 1.382(3) . ?
C19 H19 0.9500 . ?
C19 C20 1.386(3) . ?
C20 H20 0.9500 . ?
C20 C21 1.386(2) . ?
C22 C23 1.385(2) . ?
C23 H23 0.9500 . ?
C24 C25 1.378(2) . ?

loop_
_geom_torsion_atom_site_label_1
_geom_torsion_atom_site_label_2
_geom_torsion_atom_site_label_3
_geom_torsion_atom_site_label_4
_geom_torsion
_geom_torsion_site_symmetry_1
_geom_torsion_site_symmetry_2
_geom_torsion_site_symmetry_3
_geom_torsion_site_symmetry_4
_geom_torsion_publ_flag
F1 C1 C2 F8 -0.8(2) . . . . ?
F1 C1 C2 C3 178.52(15) . . . . ?
F1 C1 C24 F6 0.1(2) . . . . ?
F1 C1 C24 C25 -179.80(14) . . . . ?
F2 C10 C11 F10 -0.6(3) . . . . ?
F2 C10 C11 C12 178.92(18) . . . . ?
F2 C10 C15 F4 -1.2(3) . . . . ?
F2 C10 C15 C14 -179.59(16) . . . . ?
F3 C12 C13 B5 7.9(2) . . . . ?
F3 C12 C13 C14 179.24(14) . . . . ?
F5 C14 C15 F4 -0.6(2) . . . . ?
F5 C14 C15 C10 177.84(15) . . . . ?
F6 C24 C25 F7 1.7(2) . . . . ?
F6 C24 C25 C4 -178.72(14) . . . . ?
F8 C2 C3 F9 2.6(2) . . . . ?
F8 C2 C3 C4 -179.26(15) . . . . ?
F9 C3 C4 B5 -5.8(2) . . . . ?
F9 C3 C4 C25 177.57(13) . . . . ?
F10 C11 C12 F3 0.4(3) . . . . ?
F10 C11 C12 C13 -179.71(16) . . . . ?
O1 C22 C23 C9 177.88(17) . . . . ?
N1 B5 C13 C12 -129.57(16) . . . . ?
N1 B5 C13 C14 59.7(2) . . . . ?
N1 C6 C7 C8 178.30(15) . . . . ?
N1 C6 C22 O1 2.9(2) . . . . ?
N1 C6 C22 C23 -178.01(15) . . . . ?
N1 C16 C17 C18 -176.72(14) . . . . ?
N1 C16 C21 O1 -4.6(2) . . . . ?
N1 C16 C21 C20 176.36(14) . . . . ?
C1 C2 C3 F9 -176.71(15) . . . . ?
C1 C2 C3 C4 1.5(3) . . . . ?
C1 C24 C25 F7 -178.34(14) . . . . ?
C1 C24 C25 C4 1.2(2) . . . . ?
C2 C1 C24 F6 179.67(15) . . . . ?
C2 C1 C24 C25 -0.3(2) . . . . ?
C2 C3 C4 B5 176.11(15) . . . . ?
C2 C3 C4 C25 -0.6(2) . . . . ?
C3 C4 B5 N1 96.78(19) . . . . ?
C3 C4 B5 C13 -92.45(18) . . . . ?
C3 C4 C25 F7 178.76(13) . . . . ?
C3 C4 C25 C24 -0.8(2) . . . . ?
C4 B5 C13 C12 59.91(19) . . . . ?
C4 B5 C13 C14 -110.84(16) . . . . ?
B5 N1 C6 C7 -50.4(2) . . . . ?
B5 N1 C6 C22 130.87(16) . . . . ?
B5 N1 C16 C17 50.1(2) . . . . ?
B5 N1 C16 C21 -129.97(15) . . . . ?
B5 C4 C25 F7 1.8(2) . . . . ?
B5 C4 C25 C24 -177.82(14) . . . . ?
B5 C13 C14 F5 -5.9(2) . . . . ?
B5 C13 C14 C15 171.23(14) . . . . ?
C6 N1 B5 C4 -1.2(2) . . . . ?
C6 N1 B5 C13 -171.26(14) . . . . ?
C6 N1 C16 C17 -139.69(15) . . . . ?
C6 N1 C16 C21 40.25(18) . . . . ?
C6 C7 C8 C9 0.8(3) . . . . ?
C6 C22 C23 C9 -1.2(3) . . . . ?
C7 C6 C22 O1 -175.86(15) . . . . ?
C7 C6 C22 C23 3.2(2) . . . . ?
C7 C8 C9 C23 1.2(3) . . . . ?
C8 C9 C23 C22 -1.0(3) . . . . ?
C10 C11 C12 F3 -179.18(17) . . . . ?
C10 C11 C12 C13 0.7(3) . . . . ?
C11 C10 C15 F4 177.82(17) . . . . ?
C11 C10 C15 C14 -0.6(3) . . . . ?
C11 C12 C13 B5 -172.03(16) . . . . ?
C11 C12 C13 C14 -0.7(2) . . . . ?
C12 C13 C14 F5 -177.14(14) . . . . ?
C12 C13 C14 C15 0.0(2) . . . . ?
C13 C14 C15 F4 -177.75(14) . . . . ?
C13 C14 C15 C10 0.7(2) . . . . ?
C15 C10 C11 F10 -179.62(18) . . . . ?
C15 C10 C11 C12 -0.1(3) . . . . ?
C16 N1 B5 C4 167.87(14) . . . . ?
C16 N1 B5 C13 -2.2(2) . . . . ?
C16 N1 C6 C7 139.27(15) . . . . ?
C16 N1 C6 C22 -39.48(18) . . . . ?
C16 C17 C18 C19 -0.6(2) . . . . ?
C17 C16 C21 O1 175.31(14) . . . . ?
C17 C16 C21 C20 -3.7(2) . . . . ?
C17 C18 C19 C20 -1.9(3) . . . . ?
C18 C19 C20 C21 1.6(3) . . . . ?
C19 C20 C21 O1 -177.79(15) . . . . ?
C19 C20 C21 C16 1.2(2) . . . . ?
C21 O1 C22 C6 33.6(2) . . . . ?
C21 O1 C22 C23 -145.44(16) . . . . ?
C21 C16 C17 C18 3.3(2) . . . . ?
C22 O1 C21 C16 -32.8(2) . . . . ?
C22 O1 C21 C20 146.20(15) . . . . ?
C22 C6 C7 C8 -3.0(2) . . . . ?
C24 C1 C2 F8 179.70(15) . . . . ?
C24 C1 C2 C3 -1.0(3) . . . . ?
C25 C4 B5 N1 -86.61(18) . . . . ?
C25 C4 B5 C13 84.17(17) . . . . ?
